data_4330287
loop_
_publ_author_name
'Asamanjoy Bhunia'
'Michael T. Gamer'
'Liviu Ungur'
'Liviu F. Chibotaru'
'Annie K. Powell'
'Yanhua Lan'
'Peter W. Roesky'
'Fabian Menges'
'Christoph Riehn'
'Gereon Niedner-Schatteburg'

_publ_contact_author
;
      Prof. Dr. Peter W. Roesky
      Karlsruher Institut fuer Technologie (KIT)
      Institut fuer Anorganische Chemie
      Lehrstuhl fuer Anorganische Funktionsmaterialien
      Engesserstr. 15, Geb. 30.45
      76131 Karlsruhe 
      Bundesrepublik Deutschland
;
_publ_contact_author_email roesky@kit.edu
_publ_contact_author_fax '+49 721 6084854'
_publ_contact_author_phone '+49 721 6086117'
_publ_section_title
;
 From a Dy(III) Single Molecule Magnet (SMM) to a Ferromagnetic
 [Mn(II)Dy(III)Mn(II)] Trinuclear Complex
;
_journal_name_full 'Inorganic Chemistry'
_journal_page_first 9589
_journal_page_last 9597
_journal_paper_doi 10.1021/ic300065x
_journal_volume 51
_journal_year 2012
_chemical_formula_moiety 'C44 H44 Dy Mn2 N8 O12, 2(C6 H16 N), O4 Cl, 2(H2 O)'
_chemical_formula_sum 'C56 H80 Cl Dy Mn2 N10 O18'
_chemical_formula_weight 1489.13
_chemical_name_systematic
; 
 ? 
;
_space_group_IT_number 2
_symmetry_cell_setting triclinic
_symmetry_Int_Tables_number 2
_symmetry_space_group_name_Hall '-P 1'
_symmetry_space_group_name_H-M 'P -1'
_atom_sites_solution_hydrogens geom
_atom_sites_solution_primary direct
_atom_sites_solution_secondary difmap
_audit_creation_date 10-10-01
_audit_creation_method 'STOE X-RED'
_cell_angle_alpha 77.331(3)
_cell_angle_beta 85.548(3)
_cell_angle_gamma 73.002(2)
_cell_formula_units_Z 2
_cell_length_a 10.8248(3)
_cell_length_b 15.9097(5)
_cell_length_c 19.8563(6)
_cell_measurement_reflns_used 67991
_cell_measurement_temperature 200(2)
_cell_measurement_theta_max 29.33
_cell_measurement_theta_min 1.54
_cell_volume 3190.30(17)
_computing_cell_refinement 'STOE X-AREA, PLATON (A.L.Spek, 2005)'
_computing_data_collection 'STOE X-AREA'
_computing_data_reduction 'STOE X-RED, PLATON (A.L.Spek, 2005)'
_computing_molecular_graphics 'Diamond 2.1e/3'
_computing_publication_material 'X-STEP32, Microsoft Word'
_computing_structure_refinement 'SHELXL-97 (Sheldrick, 1997)'
_computing_structure_solution 'SHELXS-97 (Sheldrick, 1997)'
_diffrn_ambient_temperature 200(2)
_diffrn_measured_fraction_theta_full 0.697
_diffrn_measured_fraction_theta_max 0.697
_diffrn_measurement_device_type 'STOE IPDS 2'
_diffrn_measurement_method 'area detector'
_diffrn_radiation_monochromator graphite
_diffrn_radiation_source 'fine-focus sealed tube'
_diffrn_radiation_type MoK\a
_diffrn_radiation_wavelength 0.71073
_diffrn_reflns_av_R_equivalents 0.0737
_diffrn_reflns_av_sigmaI/netI 0.0418
_diffrn_reflns_limit_h_max 12
_diffrn_reflns_limit_h_min -12
_diffrn_reflns_limit_k_max 18
_diffrn_reflns_limit_k_min -18
_diffrn_reflns_limit_l_max 23
_diffrn_reflns_limit_l_min -23
_diffrn_reflns_number 49900
_diffrn_reflns_theta_full 25.10
_diffrn_reflns_theta_max 25.10
_diffrn_reflns_theta_min 1.54
_exptl_absorpt_coefficient_mu 1.667
_exptl_absorpt_correction_T_max 0.7542
_exptl_absorpt_correction_T_min 0.6457
_exptl_absorpt_correction_type integration
_exptl_absorpt_process_details 'STOE X-RED & X-SHAPE'
_exptl_crystal_colour yellow
_exptl_crystal_density_diffrn 1.550
_exptl_crystal_description plate
_exptl_crystal_F_000 1526
_exptl_crystal_size_max 0.489
_exptl_crystal_size_mid 0.338
_exptl_crystal_size_min 0.246
_refine_diff_density_max 0.549
_refine_diff_density_min -0.603
_refine_diff_density_rms 0.069
_refine_ls_extinction_method none
_refine_ls_goodness_of_fit_ref 1.058
_refine_ls_hydrogen_treatment constr
_refine_ls_matrix_type full
_refine_ls_number_parameters 799
_refine_ls_number_reflns 7909
_refine_ls_number_restraints 0
_refine_ls_restrained_S_all 1.058
_refine_ls_R_factor_all 0.0518
_refine_ls_R_factor_gt 0.0384
_refine_ls_shift/su_max 0.000
_refine_ls_shift/su_mean 0.000
_refine_ls_structure_factor_coef Fsqd
_refine_ls_weighting_details 'calc w=1/[\s^2^(Fo^2^)+(0.0632P)^2^+0.0000P] where P=(Fo^2^+2Fc^2^)/3'
_refine_ls_weighting_scheme calc
_refine_ls_wR_factor_gt 0.0937
_refine_ls_wR_factor_ref 0.1013
_reflns_number_gt 6655
_reflns_number_total 7909
_reflns_threshold_expression >2sigma(I)
_cod_data_source_file ic300065x_si_002_2.cif
_cod_data_source_block 2
_cod_original_cell_volume 3190.30(16)
_cod_database_code 4330287

loop_
_symmetry_equiv_pos_as_xyz
'x, y, z'
'-x, -y, -z'

loop_
_atom_site_label
_atom_site_type_symbol
_atom_site_fract_x
_atom_site_fract_y
_atom_site_fract_z
_atom_site_U_iso_or_equiv
_atom_site_adp_type
_atom_site_occupancy
_atom_site_symmetry_multiplicity
_atom_site_calc_flag
_atom_site_refinement_flags
C1 C 0.4100(5) 0.3273(4) 0.1194(3) 0.0431(12) Uani 1 1 d .
C2 C 0.3388(5) 0.4232(4) 0.1227(3) 0.0437(11) Uani 1 1 d .
C3 C 0.3894(6) 0.4910(4) 0.0852(3) 0.0507(13) Uani 1 1 d .
H3 H 0.4648 0.4750 0.0575 0.061 Uiso 1 1 calc R
C4 C 0.3343(6) 0.5800(4) 0.0867(3) 0.0558(14) Uani 1 1 d .
H4 H 0.3732 0.6242 0.0619 0.067 Uiso 1 1 calc R
C5 C 0.2229(6) 0.6046(4) 0.1242(3) 0.0526(13) Uani 1 1 d .
H5 H 0.1873 0.6657 0.1277 0.063 Uiso 1 1 calc R
C6 C 0.1605(5) 0.5401(4) 0.1577(3) 0.0445(12) Uani 1 1 d .
C7 C 0.2206(5) 0.4473(3) 0.1596(3) 0.0415(11) Uani 1 1 d .
C8 C 0.0341(6) 0.5729(4) 0.1906(3) 0.0498(13) Uani 1 1 d .
H8 H 0.0110 0.6327 0.1977 0.060 Uiso 1 1 calc R
C9 C -0.1736(6) 0.5771(4) 0.2347(3) 0.0569(14) Uani 1 1 d .
H9A H -0.1695 0.6345 0.2446 0.068 Uiso 1 1 calc R
H9B H -0.2003 0.5409 0.2774 0.068 Uiso 1 1 calc R
C10 C -0.2698(7) 0.5948(5) 0.1773(4) 0.0651(16) Uani 1 1 d .
H10A H -0.3578 0.6241 0.1930 0.078 Uiso 1 1 calc R
H10B H -0.2471 0.6358 0.1362 0.078 Uiso 1 1 calc R
C11 C -0.2834(6) 0.5212(4) 0.0838(3) 0.0577(14) Uani 1 1 d .
H11A H -0.3416 0.5814 0.0651 0.069 Uiso 1 1 calc R
H11B H -0.3226 0.4756 0.0753 0.069 Uiso 1 1 calc R
C12 C -0.1526(6) 0.5102(5) 0.0479(3) 0.0612(16) Uani 1 1 d .
H12A H -0.1623 0.5181 -0.0024 0.073 Uiso 1 1 calc R
H12B H -0.1135 0.5562 0.0559 0.073 Uiso 1 1 calc R
C13 C -0.0435(6) 0.3629(5) 0.0363(3) 0.0569(15) Uani 1 1 d .
H13 H -0.0772 0.3861 -0.0090 0.068 Uiso 1 1 calc R
C14 C 0.0280(6) 0.2697(4) 0.0500(3) 0.0560(14) Uani 1 1 d .
C15 C 0.0352(8) 0.2251(6) -0.0056(4) 0.088(3) Uani 1 1 d .
H15 H -0.0038 0.2590 -0.0481 0.106 Uiso 1 1 calc R
C16 C 0.0954(9) 0.1362(6) -0.0006(4) 0.100(3) Uani 1 1 d .
H16 H 0.0967 0.1078 -0.0381 0.120 Uiso 1 1 calc R
C17 C 0.1555(7) 0.0879(6) 0.0616(4) 0.076(2) Uani 1 1 d .
H17 H 0.1973 0.0255 0.0661 0.091 Uiso 1 1 calc R
C18 C 0.1562(6) 0.1277(4) 0.1169(3) 0.0534(13) Uani 1 1 d .
C19 C 0.0890(5) 0.2201(4) 0.1136(3) 0.0478(12) Uani 1 1 d .
C20 C 0.2261(6) 0.0661(4) 0.1788(3) 0.0528(13) Uani 1 1 d .
C21 C -0.3604(6) 0.4668(5) 0.1998(3) 0.0644(18) Uani 1 1 d .
H21A H -0.4488 0.4991 0.1827 0.077 Uiso 1 1 calc R
H21B H -0.3581 0.4713 0.2486 0.077 Uiso 1 1 calc R
C22 C -0.3312(7) 0.3699(5) 0.1959(3) 0.0638(16) Uani 1 1 d .
H22A H -0.3939 0.3426 0.2248 0.077 Uiso 1 1 calc R
H22B H -0.3381 0.3646 0.1477 0.077 Uiso 1 1 calc R
C23 C 0.4511(6) 0.2871(4) 0.3423(3) 0.0443(12) Uani 1 1 d .
C24 C 0.5555(5) 0.2037(3) 0.3364(3) 0.0425(11) Uani 1 1 d .
C25 C 0.6811(5) 0.1990(4) 0.3528(3) 0.0475(12) Uani 1 1 d .
H25 H 0.6954 0.2479 0.3681 0.057 Uiso 1 1 calc R
C26 C 0.7855(6) 0.1253(4) 0.3473(3) 0.0524(13) Uani 1 1 d .
H26 H 0.8703 0.1244 0.3572 0.063 Uiso 1 1 calc R
C27 C 0.7635(6) 0.0529(4) 0.3270(3) 0.0491(12) Uani 1 1 d .
H27 H 0.8344 0.0024 0.3225 0.059 Uiso 1 1 calc R
C28 C 0.6378(6) 0.0529(4) 0.3129(3) 0.0467(12) Uani 1 1 d .
C29 C 0.5299(5) 0.1293(4) 0.3157(3) 0.0432(11) Uani 1 1 d .
C30 C 0.6252(6) -0.0298(4) 0.2967(3) 0.0475(12) Uani 1 1 d .
H30 H 0.7021 -0.0712 0.2846 0.057 Uiso 1 1 calc R
C31 C 0.5288(6) -0.1408(4) 0.2843(3) 0.0570(14) Uani 1 1 d .
H31A H 0.6154 -0.1680 0.2659 0.068 Uiso 1 1 calc R
H31B H 0.4634 -0.1355 0.2503 0.068 Uiso 1 1 calc R
C32 C 0.5039(7) -0.1984(4) 0.3525(4) 0.0602(17) Uani 1 1 d .
H32A H 0.5034 -0.2578 0.3450 0.072 Uiso 1 1 calc R
H32B H 0.5747 -0.2080 0.3845 0.072 Uiso 1 1 calc R
C33 C 0.3919(7) -0.1673(4) 0.4594(3) 0.0661(17) Uani 1 1 d .
H33A H 0.4514 -0.2269 0.4784 0.079 Uiso 1 1 calc R
H33B H 0.3063 -0.1638 0.4821 0.079 Uiso 1 1 calc R
C34 C 0.4427(7) -0.0944(4) 0.4738(3) 0.0585(14) Uani 1 1 d .
H34A H 0.4506 -0.1014 0.5242 0.070 Uiso 1 1 calc R
H34B H 0.5292 -0.0987 0.4522 0.070 Uiso 1 1 calc R
C35 C 0.2958(6) 0.0403(4) 0.4894(3) 0.0530(14) Uani 1 1 d .
H35 H 0.3206 0.0149 0.5360 0.064 Uiso 1 1 calc R
C36 C 0.1983(6) 0.1275(4) 0.4779(3) 0.0492(12) Uani 1 1 d .
C37 C 0.1600(6) 0.1626(4) 0.5383(3) 0.0543(14) Uani 1 1 d .
H37 H 0.2019 0.1303 0.5804 0.065 Uiso 1 1 calc R
C38 C 0.0642(7) 0.2419(5) 0.5384(3) 0.0586(16) Uani 1 1 d .
H38 H 0.0396 0.2645 0.5794 0.070 Uiso 1 1 calc R
C39 C 0.0044(6) 0.2879(5) 0.4751(3) 0.0522(14) Uani 1 1 d .
H39 H -0.0645 0.3413 0.4740 0.063 Uiso 1 1 calc R
C40 C 0.0428(5) 0.2580(4) 0.4146(3) 0.0451(11) Uani 1 1 d .
C41 C 0.1426(5) 0.1767(4) 0.4132(3) 0.0439(11) Uani 1 1 d .
C42 C -0.0271(5) 0.3152(4) 0.3500(3) 0.0479(12) Uani 1 1 d .
C43 C 0.2710(7) -0.1853(4) 0.3660(4) 0.0646(17) Uani 1 1 d .
H43A H 0.2708 -0.2435 0.3967 0.078 Uiso 1 1 calc R
H43B H 0.2821 -0.1941 0.3179 0.078 Uiso 1 1 calc R
C44 C 0.1446(7) -0.1171(4) 0.3734(4) 0.0655(17) Uani 1 1 d .
H44A H 0.0730 -0.1369 0.3601 0.079 Uiso 1 1 calc R
H44B H 0.1305 -0.1102 0.4220 0.079 Uiso 1 1 calc R
C45 C 0.4339(10) -0.1552(6) 0.0114(4) 0.094(3) Uani 1 1 d .
H45A H 0.4030 -0.0955 0.0238 0.113 Uiso 1 1 calc R
H45B H 0.3874 -0.1949 0.0413 0.113 Uiso 1 1 calc R
C46 C 0.5745(13) -0.1925(7) 0.0251(6) 0.129(5) Uani 1 1 d .
H46A H 0.6054 -0.2523 0.0140 0.194 Uiso 1 1 calc R
H46B H 0.5897 -0.1971 0.0740 0.194 Uiso 1 1 calc R
H46C H 0.6210 -0.1528 -0.0034 0.194 Uiso 1 1 calc R
C47 C 0.4617(8) -0.0842(5) -0.1124(4) 0.0718(19) Uani 1 1 d .
H47A H 0.4473 -0.0886 -0.1600 0.086 Uiso 1 1 calc R
H47B H 0.5561 -0.1048 -0.1049 0.086 Uiso 1 1 calc R
C48 C 0.4125(10) 0.0128(5) -0.1067(5) 0.093(3) Uani 1 1 d .
H48A H 0.3227 0.0371 -0.1219 0.140 Uiso 1 1 calc R
H48B H 0.4659 0.0471 -0.1359 0.140 Uiso 1 1 calc R
H48C H 0.4170 0.0174 -0.0586 0.140 Uiso 1 1 calc R
C49 C 0.2591(9) -0.1285(7) -0.0669(5) 0.099(3) Uani 1 1 d .
H49A H 0.2153 -0.0693 -0.0554 0.119 Uiso 1 1 calc R
H49B H 0.2318 -0.1749 -0.0322 0.119 Uiso 1 1 calc R
C50 C 0.2188(11) -0.1296(8) -0.1368(6) 0.118(4) Uani 1 1 d .
H50A H 0.2544 -0.0887 -0.1718 0.178 Uiso 1 1 calc R
H50B H 0.1243 -0.1101 -0.1391 0.178 Uiso 1 1 calc R
H50C H 0.2513 -0.1906 -0.1454 0.178 Uiso 1 1 calc R
C51 C -0.1500(6) 0.5390(4) -0.3745(4) 0.0610(16) Uani 1 1 d .
H51A H -0.1482 0.5478 -0.3268 0.073 Uiso 1 1 calc R
H51B H -0.1514 0.5966 -0.4063 0.073 Uiso 1 1 calc R
C52 C -0.0271(7) 0.4687(5) -0.3879(4) 0.0759(19) Uani 1 1 d .
H52A H -0.0282 0.4586 -0.4348 0.114 Uiso 1 1 calc R
H52B H -0.0213 0.4124 -0.3545 0.114 Uiso 1 1 calc R
H52C H 0.0478 0.4897 -0.3832 0.114 Uiso 1 1 calc R
C53 C -0.2905(7) 0.5031(5) -0.4531(4) 0.0705(18) Uani 1 1 d .
H53A H -0.2214 0.4503 -0.4626 0.085 Uiso 1 1 calc R
H53B H -0.3742 0.4898 -0.4538 0.085 Uiso 1 1 calc R
C54 C -0.2888(9) 0.5822(7) -0.5088(4) 0.096(3) Uani 1 1 d .
H54A H -0.2046 0.5939 -0.5101 0.144 Uiso 1 1 calc R
H54B H -0.3568 0.6348 -0.4998 0.144 Uiso 1 1 calc R
H54C H -0.3040 0.5701 -0.5533 0.144 Uiso 1 1 calc R
C55 C -0.2834(9) 0.4368(5) -0.3268(4) 0.083(2) Uani 1 1 d .
H55A H -0.2168 0.3821 -0.3350 0.100 Uiso 1 1 calc R
H55B H -0.2659 0.4474 -0.2816 0.100 Uiso 1 1 calc R
C56 C -0.4131(10) 0.4206(6) -0.3234(6) 0.112(3) Uani 1 1 d .
H56A H -0.4227 0.3959 -0.3631 0.168 Uiso 1 1 calc R
H56B H -0.4806 0.4775 -0.3243 0.168 Uiso 1 1 calc R
H56C H -0.4212 0.3780 -0.2806 0.168 Uiso 1 1 calc R
N1 N -0.0471(5) 0.5280(3) 0.2104(2) 0.0519(11) Uani 1 1 d .
N2 N -0.2679(5) 0.5105(3) 0.1588(2) 0.0547(11) Uani 1 1 d .
N3 N -0.0687(4) 0.4194(3) 0.0761(2) 0.0520(11) Uani 1 1 d .
N4 N -0.1986(5) 0.3229(4) 0.2210(3) 0.0615(14) Uani 1 1 d .
H4A H -0.1726 0.2690 0.2068 0.074 Uiso 1 1 calc R
H4B H -0.2023 0.3098 0.2685 0.074 Uiso 1 1 calc R
N5 N 0.5209(5) -0.0509(3) 0.2973(2) 0.0506(11) Uani 1 1 d .
N6 N 0.3800(5) -0.1565(3) 0.3839(3) 0.0551(11) Uani 1 1 d .
N7 N 0.3523(5) -0.0065(3) 0.4453(2) 0.0504(11) Uani 1 1 d .
N8 N 0.1476(5) -0.0302(3) 0.3280(3) 0.0559(12) Uani 1 1 d .
H8A H 0.0758 0.0132 0.3384 0.067 Uiso 1 1 calc R
H8B H 0.1395 -0.0345 0.2832 0.067 Uiso 1 1 calc R
N9 N 0.4012(5) -0.1457(4) -0.0635(3) 0.0668(14) Uani 1 1 d .
H9 H 0.4374 -0.2022 -0.0738 0.080 Uiso 1 1 calc R
N10 N -0.2716(5) 0.5164(3) -0.3831(3) 0.0563(12) Uani 1 1 d .
H10 H -0.3393 0.5654 -0.3757 0.068 Uiso 1 1 calc R
O1 O 0.3824(4) 0.2632(3) 0.1617(2) 0.0504(9) Uani 1 1 d .
O2 O 0.4981(5) 0.3153(3) 0.0758(2) 0.0631(12) Uani 1 1 d .
O3 O 0.1650(3) 0.3892(2) 0.19403(18) 0.0459(8) Uani 1 1 d .
O4 O 0.2447(4) 0.1009(2) 0.22849(18) 0.0483(8) Uani 1 1 d .
O5 O 0.2665(5) -0.0165(3) 0.1819(2) 0.0710(12) Uani 1 1 d .
O6 O 0.0810(4) 0.2584(3) 0.16613(19) 0.0467(9) Uani 1 1 d .
O7 O 0.3400(4) 0.3023(3) 0.3152(2) 0.0497(9) Uani 1 1 d .
O8 O 0.4732(4) 0.3409(3) 0.3737(2) 0.0598(11) Uani 1 1 d .
O9 O 0.4186(3) 0.1289(2) 0.29972(18) 0.0448(8) Uani 1 1 d .
O10 O 0.0343(3) 0.3121(2) 0.29201(17) 0.0478(8) Uani 1 1 d .
O11 O -0.1364(4) 0.3661(3) 0.3545(2) 0.0604(10) Uani 1 1 d .
O12 O 0.1797(4) 0.1465(2) 0.35622(18) 0.0464(8) Uani 1 1 d .
O13 O -0.0399(7) -0.0963(4) 0.2346(4) 0.109(2) Uani 1 1 d .
O14 O 0.0895(8) -0.2433(5) 0.2448(6) 0.158(4) Uani 1 1 d .
O15 O -0.1078(10) -0.2195(6) 0.2895(4) 0.149(3) Uani 1 1 d .
O16 O -0.0831(17) -0.1912(6) 0.1751(5) 0.236(8) Uani 1 1 d .
O17 O 0.3141(8) -0.1957(5) 0.1679(4) 0.131(3) Uani 1 1 d .
O18 O -0.3522(5) 0.3902(4) 0.4455(3) 0.0949(18) Uani 1 1 d .
Cl3 Cl -0.0366(2) -0.18482(13) 0.23208(11) 0.0766(5) Uani 1 1 d .
Mn1 Mn -0.04198(8) 0.39367(6) 0.18860(4) 0.04470(19) Uani 1 1 d .
Mn2 Mn 0.32244(8) 0.01864(5) 0.33236(4) 0.04428(19) Uani 1 1 d .
Dy Dy 0.23671(2) 0.239012(16) 0.250813(12) 0.03959(9) Uani 1 1 d .

loop_
_atom_site_aniso_label
_atom_site_aniso_U_11
_atom_site_aniso_U_22
_atom_site_aniso_U_33
_atom_site_aniso_U_23
_atom_site_aniso_U_13
_atom_site_aniso_U_12
C1 0.039(3) 0.047(3) 0.047(3) -0.011(3) 0.004(2) -0.019(2)
C2 0.044(3) 0.046(3) 0.042(3) -0.010(2) -0.002(2) -0.013(2)
C3 0.048(3) 0.055(3) 0.052(3) -0.004(2) -0.002(2) -0.023(3)
C4 0.056(3) 0.050(3) 0.063(3) 0.002(3) -0.006(3) -0.026(3)
C5 0.059(4) 0.043(3) 0.056(3) -0.004(2) -0.012(3) -0.015(3)
C6 0.038(3) 0.045(3) 0.048(3) -0.011(2) -0.009(2) -0.005(2)
C7 0.041(3) 0.041(3) 0.044(3) -0.009(2) -0.006(2) -0.012(2)
C8 0.051(3) 0.042(3) 0.054(3) -0.011(2) -0.006(3) -0.009(3)
C9 0.051(3) 0.056(3) 0.059(3) -0.015(3) 0.003(3) -0.007(3)
C10 0.052(4) 0.063(4) 0.070(4) -0.009(3) -0.007(3) 0.000(3)
C11 0.044(3) 0.069(4) 0.054(3) -0.004(3) -0.008(3) -0.012(3)
C12 0.059(4) 0.071(4) 0.047(3) 0.003(3) -0.004(3) -0.019(3)
C13 0.047(3) 0.083(4) 0.038(3) -0.011(3) -0.001(2) -0.016(3)
C14 0.051(3) 0.072(4) 0.042(3) -0.017(3) 0.001(2) -0.008(3)
C15 0.096(6) 0.111(6) 0.045(3) -0.029(4) -0.015(4) 0.005(5)
C16 0.110(7) 0.113(7) 0.058(4) -0.047(4) -0.026(4) 0.024(5)
C17 0.074(5) 0.098(6) 0.053(4) -0.035(4) -0.011(3) -0.002(4)
C18 0.054(3) 0.064(3) 0.043(3) -0.017(3) 0.002(2) -0.014(3)
C19 0.044(3) 0.061(3) 0.041(3) -0.008(2) -0.002(2) -0.019(3)
C20 0.058(3) 0.058(3) 0.052(3) -0.021(3) 0.001(3) -0.025(3)
C21 0.042(3) 0.093(5) 0.058(4) -0.008(3) 0.002(3) -0.023(3)
C22 0.055(4) 0.078(4) 0.058(4) 0.003(3) -0.003(3) -0.029(3)
C23 0.048(3) 0.044(3) 0.049(3) -0.016(3) 0.003(3) -0.021(3)
C24 0.045(3) 0.045(3) 0.041(3) -0.012(2) 0.005(2) -0.018(2)
C25 0.048(3) 0.052(3) 0.048(3) -0.012(2) 0.001(2) -0.021(3)
C26 0.045(3) 0.057(3) 0.060(3) -0.015(3) 0.000(2) -0.020(3)
C27 0.047(3) 0.048(3) 0.052(3) -0.013(2) 0.004(2) -0.012(2)
C28 0.058(3) 0.045(3) 0.037(3) -0.007(2) 0.002(2) -0.016(3)
C29 0.043(3) 0.048(3) 0.043(3) -0.010(2) 0.002(2) -0.019(2)
C30 0.051(3) 0.048(3) 0.047(3) -0.012(2) 0.002(2) -0.018(3)
C31 0.064(4) 0.043(3) 0.065(4) -0.019(3) -0.001(3) -0.011(3)
C32 0.064(4) 0.037(3) 0.077(5) -0.011(3) -0.005(3) -0.010(3)
C33 0.087(5) 0.043(3) 0.060(4) 0.002(3) 0.001(3) -0.015(3)
C34 0.071(4) 0.053(3) 0.049(3) -0.004(3) -0.011(3) -0.016(3)
C35 0.068(4) 0.053(3) 0.037(3) -0.004(2) -0.006(3) -0.019(3)
C36 0.058(3) 0.053(3) 0.039(3) -0.006(2) -0.001(2) -0.022(3)
C37 0.069(4) 0.057(3) 0.041(3) -0.011(2) -0.002(3) -0.023(3)
C38 0.077(5) 0.062(4) 0.041(3) -0.018(3) 0.008(3) -0.022(4)
C39 0.054(3) 0.061(4) 0.043(3) -0.014(3) 0.004(3) -0.018(3)
C40 0.049(3) 0.048(3) 0.040(3) -0.010(2) 0.002(2) -0.017(2)
C41 0.050(3) 0.051(3) 0.036(2) -0.010(2) 0.003(2) -0.024(2)
C42 0.049(3) 0.053(3) 0.047(3) -0.013(2) 0.001(2) -0.022(3)
C43 0.078(5) 0.051(3) 0.074(4) -0.011(3) -0.001(4) -0.033(3)
C44 0.071(4) 0.059(4) 0.072(4) -0.010(3) 0.007(3) -0.032(3)
C45 0.134(8) 0.073(5) 0.071(5) -0.022(4) 0.018(5) -0.024(5)
C46 0.174(12) 0.082(6) 0.118(8) -0.037(6) -0.073(8) 0.016(7)
C47 0.087(5) 0.059(4) 0.072(4) -0.019(3) 0.013(4) -0.022(4)
C48 0.133(8) 0.061(4) 0.087(5) -0.026(4) 0.020(5) -0.028(5)
C49 0.081(6) 0.095(6) 0.116(7) -0.034(5) 0.022(5) -0.011(5)
C50 0.104(8) 0.125(8) 0.110(8) -0.019(6) -0.023(6) -0.005(6)
C51 0.055(4) 0.060(4) 0.076(4) -0.029(3) -0.001(3) -0.018(3)
C52 0.059(4) 0.082(5) 0.090(5) -0.039(4) -0.004(4) -0.009(4)
C53 0.070(4) 0.071(4) 0.076(4) -0.034(4) -0.009(3) -0.012(3)
C54 0.088(6) 0.117(7) 0.072(5) -0.030(5) 0.006(4) -0.008(5)
C55 0.106(6) 0.062(4) 0.083(5) -0.011(4) 0.000(4) -0.028(4)
C56 0.113(7) 0.070(5) 0.156(9) -0.033(5) 0.056(7) -0.038(5)
N1 0.048(3) 0.052(3) 0.053(3) -0.012(2) -0.002(2) -0.010(2)
N2 0.046(3) 0.063(3) 0.049(3) -0.003(2) -0.001(2) -0.013(2)
N3 0.044(2) 0.065(3) 0.043(2) -0.003(2) -0.001(2) -0.016(2)
N4 0.053(3) 0.072(3) 0.061(3) 0.005(3) -0.009(2) -0.032(3)
N5 0.062(3) 0.043(2) 0.049(2) -0.0143(19) 0.001(2) -0.016(2)
N6 0.065(3) 0.047(3) 0.059(3) -0.013(2) -0.001(2) -0.022(2)
N7 0.061(3) 0.043(2) 0.049(2) -0.004(2) -0.010(2) -0.019(2)
N8 0.053(3) 0.055(3) 0.064(3) -0.012(2) -0.002(2) -0.022(2)
N9 0.059(3) 0.062(3) 0.081(4) -0.026(3) 0.010(3) -0.015(3)
N10 0.061(3) 0.049(3) 0.063(3) -0.021(2) 0.000(2) -0.015(2)
O1 0.049(2) 0.046(2) 0.057(2) -0.0143(18) 0.0072(18) -0.0138(18)
O2 0.067(3) 0.059(3) 0.063(3) -0.020(2) 0.026(2) -0.018(2)
O3 0.0432(19) 0.0441(19) 0.0490(19) -0.0054(15) 0.0035(16) -0.0143(16)
O4 0.060(2) 0.0460(19) 0.0440(19) -0.0132(15) -0.0057(17) -0.0182(17)
O5 0.100(4) 0.055(3) 0.065(3) -0.024(2) -0.012(2) -0.022(2)
O6 0.051(2) 0.051(2) 0.0442(19) -0.0159(16) -0.0049(16) -0.0183(18)
O7 0.047(2) 0.046(2) 0.061(2) -0.0214(18) -0.0095(18) -0.0108(18)
O8 0.054(2) 0.055(2) 0.078(3) -0.035(2) -0.007(2) -0.011(2)
O9 0.044(2) 0.0395(18) 0.053(2) -0.0103(15) -0.0045(16) -0.0130(15)
O10 0.047(2) 0.055(2) 0.0380(18) -0.0065(16) 0.0009(15) -0.0121(17)
O11 0.049(2) 0.073(3) 0.056(2) -0.018(2) 0.0031(18) -0.010(2)
O12 0.057(2) 0.0450(19) 0.0396(19) -0.0095(15) 0.0020(16) -0.0184(17)
O13 0.126(5) 0.062(3) 0.142(6) -0.045(4) -0.004(4) -0.014(3)
O14 0.091(5) 0.086(5) 0.285(12) -0.049(6) -0.017(6) 0.006(4)
O15 0.177(9) 0.136(7) 0.114(6) 0.003(5) 0.020(6) -0.042(6)
O16 0.50(2) 0.097(6) 0.102(6) -0.010(5) -0.138(10) -0.037(9)
O17 0.169(7) 0.101(5) 0.149(6) -0.068(4) 0.064(5) -0.064(5)
O18 0.077(3) 0.139(5) 0.101(4) -0.077(4) 0.017(3) -0.046(3)
Cl3 0.0825(13) 0.0668(11) 0.0809(12) -0.0353(10) -0.0036(10) -0.0066(10)
Mn1 0.0429(4) 0.0501(5) 0.0417(4) -0.0076(3) -0.0015(3) -0.0151(4)
Mn2 0.0506(5) 0.0412(4) 0.0432(4) -0.0088(3) -0.0012(3) -0.0161(4)
Dy 0.04291(14) 0.03944(13) 0.03830(13) -0.00880(9) -0.00188(9) -0.01361(9)

loop_
_atom_type_symbol
_atom_type_description
_atom_type_scat_dispersion_real
_atom_type_scat_dispersion_imag
_atom_type_scat_source
C C 0.0033 0.0016 'International Tables Vol C Tables 4.2.6.8 and 6.1.1.4'
H H 0.0000 0.0000 'International Tables Vol C Tables 4.2.6.8 and 6.1.1.4'
N N 0.0061 0.0033 'International Tables Vol C Tables 4.2.6.8 and 6.1.1.4'
O O 0.0106 0.0060 'International Tables Vol C Tables 4.2.6.8 and 6.1.1.4'
Cl Cl 0.1484 0.1585 'International Tables Vol C Tables 4.2.6.8 and 6.1.1.4'
Mn Mn 0.3368 0.7283 'International Tables Vol C Tables 4.2.6.8 and 6.1.1.4'
Dy Dy -0.1892 4.4098 'International Tables Vol C Tables 4.2.6.8 and 6.1.1.4'

loop_
_geom_angle_atom_site_label_1
_geom_angle_atom_site_label_2
_geom_angle_atom_site_label_3
_geom_angle
O2 C1 O1 122.6(5)
O2 C1 C2 117.2(5)
O1 C1 C2 120.2(5)
C3 C2 C7 119.0(5)
C3 C2 C1 118.0(5)
C7 C2 C1 123.0(5)
C4 C3 C2 122.5(5)
C5 C4 C3 119.4(5)
C4 C5 C6 120.6(5)
C5 C6 C7 120.1(5)
C5 C6 C8 117.4(5)
C7 C6 C8 122.5(5)
O3 C7 C2 123.1(4)
O3 C7 C6 118.9(5)
C2 C7 C6 118.0(5)
N1 C8 C6 125.7(5)
N1 C9 C10 107.2(5)
N2 C10 C9 110.1(5)
N2 C11 C12 109.6(5)
N3 C12 C11 108.5(5)
N3 C13 C14 129.5(5)
C15 C14 C19 119.2(6)
C15 C14 C13 115.2(6)
C19 C14 C13 125.6(5)
C16 C15 C14 122.8(7)
C15 C16 C17 117.9(7)
C18 C17 C16 122.3(8)
C17 C18 C19 120.6(6)
C17 C18 C20 115.0(6)
C19 C18 C20 124.3(5)
O6 C19 C18 122.2(5)
O6 C19 C14 120.7(5)
C18 C19 C14 117.1(5)
O5 C20 O4 121.1(5)
O5 C20 C18 120.9(5)
O4 C20 C18 118.0(5)
N2 C21 C22 112.4(6)
N4 C22 C21 108.4(6)
O8 C23 O7 121.3(5)
O8 C23 C24 119.0(5)
O7 C23 C24 119.8(5)
C25 C24 C29 120.3(5)
C25 C24 C23 117.7(5)
C29 C24 C23 122.0(5)
C26 C25 C24 122.1(5)
C27 C26 C25 118.8(5)
C26 C27 C28 121.2(5)
C27 C28 C29 121.0(5)
C27 C28 C30 116.3(5)
C29 C28 C30 122.7(5)
O9 C29 C28 119.5(5)
O9 C29 C24 123.9(5)
C28 C29 C24 116.6(5)
N5 C30 C28 125.8(5)
N5 C31 C32 107.4(5)
N6 C32 C31 111.6(5)
N6 C33 C34 109.7(5)
N7 C34 C33 108.7(5)
N7 C35 C36 128.7(5)
C37 C36 C41 120.2(5)
C37 C36 C35 114.0(5)
C41 C36 C35 125.8(5)
C38 C37 C36 122.5(6)
C37 C38 C39 117.2(6)
C40 C39 C38 122.1(6)
C39 C40 C41 121.7(5)
C39 C40 C42 116.6(5)
C41 C40 C42 121.8(5)
O12 C41 C36 121.0(5)
O12 C41 C40 122.6(5)
C36 C41 C40 116.3(5)
O11 C42 O10 122.4(5)
O11 C42 C40 119.9(5)
O10 C42 C40 117.6(5)
N6 C43 C44 111.2(5)
N8 C44 C43 108.6(5)
C46 C45 N9 113.1(7)
N9 C47 C48 114.8(6)
N9 C49 C50 111.7(8)
N10 C51 C52 114.6(5)
C54 C53 N10 113.2(6)
C56 C55 N10 113.4(7)
C8 N1 C9 116.6(5)
C8 N1 Mn1 127.7(4)
C9 N1 Mn1 113.8(4)
C10 N2 C21 113.2(5)
C10 N2 C11 111.9(5)
C21 N2 C11 111.9(5)
C13 N3 C12 116.6(5)
C13 N3 Mn1 128.7(4)
C12 N3 Mn1 113.2(4)
C22 N4 Mn1 118.3(4)
C30 N5 C31 118.0(5)
C30 N5 Mn2 129.2(4)
C31 N5 Mn2 112.0(4)
C32 N6 C43 113.7(5)
C32 N6 C33 111.2(5)
C43 N6 C33 112.6(5)
C35 N7 C34 115.7(5)
C35 N7 Mn2 129.8(4)
C34 N7 Mn2 114.3(4)
C44 N8 Mn2 117.9(4)
C47 N9 C49 117.7(7)
C47 N9 C45 113.3(6)
C49 N9 C45 107.5(6)
C53 N10 C51 115.3(5)
C53 N10 C55 111.9(5)
C51 N10 C55 110.0(5)
C1 O1 Dy 139.9(4)
C7 O3 Mn1 126.7(3)
C7 O3 Dy 134.8(3)
Mn1 O3 Dy 96.39(13)
C20 O4 Mn2 123.4(4)
C20 O4 Dy 140.1(4)
Mn2 O4 Dy 96.36(13)
C19 O6 Mn1 133.0(3)
C19 O6 Dy 130.3(3)
Mn1 O6 Dy 93.45(12)
C23 O7 Dy 139.9(4)
C29 O9 Mn2 128.3(3)
C29 O9 Dy 134.4(3)
Mn2 O9 Dy 96.30(13)
C42 O10 Mn1 125.4(3)
C42 O10 Dy 138.7(3)
Mn1 O10 Dy 95.83(13)
C41 O12 Mn2 133.9(3)
C41 O12 Dy 122.8(3)
Mn2 O12 Dy 92.52(13)
O16 Cl3 O13 113.5(5)
O16 Cl3 O14 111.8(8)
O13 Cl3 O14 110.7(5)
O16 Cl3 O15 108.9(9)
O13 Cl3 O15 109.3(5)
O14 Cl3 O15 101.9(6)
N3 Mn1 O3 101.61(15)
N3 Mn1 O10 155.59(17)
O3 Mn1 O10 71.40(13)
N3 Mn1 N1 104.81(18)
O3 Mn1 N1 75.16(15)
O10 Mn1 N1 96.07(15)
N3 Mn1 N4 97.14(19)
O3 Mn1 N4 147.60(17)
O10 Mn1 N4 80.62(16)
N1 Mn1 N4 124.9(2)
N3 Mn1 O6 80.13(16)
O3 Mn1 O6 72.45(13)
O10 Mn1 O6 75.46(13)
N1 Mn1 O6 147.56(16)
N4 Mn1 O6 85.18(19)
N3 Mn1 Dy 116.09(13)
O3 Mn1 Dy 42.97(9)
O10 Mn1 Dy 43.12(9)
N1 Mn1 Dy 109.19(12)
N4 Mn1 Dy 104.85(14)
O6 Mn1 Dy 44.30(9)
N7 Mn2 N5 100.48(18)
N7 Mn2 O9 97.96(15)
N5 Mn2 O9 75.78(15)
N7 Mn2 N8 102.10(19)
N5 Mn2 N8 123.41(18)
O9 Mn2 N8 148.32(16)
N7 Mn2 O4 155.49(15)
N5 Mn2 O4 98.17(15)
O9 Mn2 O4 71.42(13)
N8 Mn2 O4 80.36(16)
N7 Mn2 O12 80.68(15)
N5 Mn2 O12 148.74(15)
O9 Mn2 O12 73.15(13)
N8 Mn2 O12 86.14(17)
O4 Mn2 O12 75.14(13)
N7 Mn2 Dy 115.26(12)
N5 Mn2 Dy 109.89(12)
O9 Mn2 Dy 42.79(9)
N8 Mn2 Dy 105.86(14)
O4 Mn2 Dy 42.38(9)
O12 Mn2 Dy 45.43(9)
O7 Dy O4 140.42(13)
O7 Dy O1 87.88(14)
O4 Dy O1 91.90(13)
O7 Dy O9 71.71(13)
O4 Dy O9 69.07(12)
O1 Dy O9 82.17(13)
O7 Dy O3 80.48(14)
O4 Dy O3 136.70(12)
O1 Dy O3 72.27(13)
O9 Dy O3 142.71(12)
O7 Dy O10 91.47(13)
O4 Dy O10 112.82(13)
O1 Dy O10 139.80(13)
O9 Dy O10 135.30(12)
O3 Dy O10 68.00(12)
O7 Dy O6 148.98(14)
O4 Dy O6 70.48(13)
O1 Dy O6 88.41(14)
O9 Dy O6 138.02(12)
O3 Dy O6 69.08(13)
O10 Dy O6 72.12(13)
O7 Dy O12 89.88(14)
O4 Dy O12 71.51(12)
O1 Dy O12 150.32(14)
O9 Dy O12 69.08(13)
O3 Dy O12 136.35(12)
O10 Dy O12 69.83(13)
O6 Dy O12 107.84(13)
O7 Dy Mn1 108.91(10)
O4 Dy Mn1 109.83(9)
O1 Dy Mn1 101.87(10)
O9 Dy Mn1 175.90(9)
O3 Dy Mn1 40.64(9)
O10 Dy Mn1 41.06(8)
O6 Dy Mn1 42.25(9)
O12 Dy Mn1 106.82(9)
O7 Dy Mn2 102.36(10)
O4 Dy Mn2 41.27(9)
O1 Dy Mn2 109.91(10)
O9 Dy Mn2 40.91(9)
O3 Dy Mn2 176.37(9)
O10 Dy Mn2 109.46(9)
O6 Dy Mn2 107.84(9)
O12 Dy Mn2 42.05(9)
Mn1 Dy Mn2 135.76(2)

loop_
_geom_bond_atom_site_label_1
_geom_bond_atom_site_label_2
_geom_bond_distance
C1 O2 1.238(7)
C1 O1 1.265(7)
C1 C2 1.508(8)
C2 C3 1.397(8)
C2 C7 1.418(7)
C3 C4 1.373(8)
C4 C5 1.370(9)
C5 C6 1.410(8)
C6 C7 1.423(7)
C6 C8 1.470(8)
C7 O3 1.291(6)
C8 N1 1.276(8)
C9 N1 1.468(7)
C9 C10 1.528(9)
C10 N2 1.460(9)
C11 N2 1.479(7)
C11 C12 1.516(9)
C12 N3 1.478(8)
C13 N3 1.281(8)
C13 C14 1.434(9)
C14 C15 1.423(9)
C14 C19 1.429(8)
C15 C16 1.358(12)
C16 C17 1.398(10)
C17 C18 1.383(9)
C18 C19 1.427(8)
C18 C20 1.493(8)
C19 O6 1.304(6)
C20 O5 1.246(7)
C20 O4 1.287(6)
C21 N2 1.476(8)
C21 C22 1.499(10)
C22 N4 1.479(8)
C23 O8 1.247(7)
C23 O7 1.291(7)
C23 C24 1.491(8)
C24 C25 1.400(8)
C24 C29 1.438(7)
C25 C26 1.388(8)
C26 C27 1.388(8)
C27 C28 1.410(8)
C28 C29 1.427(8)
C28 C30 1.466(8)
C29 O9 1.272(6)
C30 N5 1.267(7)
C31 N5 1.485(7)
C31 C32 1.513(9)
C32 N6 1.470(8)
C33 N6 1.482(8)
C33 C34 1.507(9)
C34 N7 1.473(7)
C35 N7 1.278(7)
C35 C36 1.461(8)
C36 C37 1.416(8)
C36 C41 1.425(7)
C37 C38 1.379(9)
C38 C39 1.407(9)
C39 C40 1.378(8)
C40 C41 1.426(8)
C40 C42 1.510(8)
C41 O12 1.315(6)
C42 O11 1.231(7)
C42 O10 1.288(6)
C43 N6 1.477(8)
C43 C44 1.497(10)
C44 N8 1.483(8)
C45 C46 1.486(15)
C45 N9 1.520(10)
C47 N9 1.479(9)
C47 C48 1.506(10)
C49 N9 1.485(10)
C49 C50 1.492(14)
C51 N10 1.493(8)
C51 C52 1.516(9)
C53 C54 1.486(12)
C53 N10 1.489(8)
C55 C56 1.494(13)
C55 N10 1.525(9)
N1 Mn1 2.256(5)
N3 Mn1 2.208(5)
N4 Mn1 2.277(5)
N5 Mn2 2.245(5)
N7 Mn2 2.222(4)
N8 Mn2 2.261(5)
O1 Dy 2.321(4)
O3 Mn1 2.231(4)
O3 Dy 2.335(3)
O4 Mn2 2.262(4)
O4 Dy 2.311(3)
O6 Mn1 2.293(4)
O6 Dy 2.381(4)
O7 Dy 2.311(4)
O9 Mn2 2.246(4)
O9 Dy 2.329(3)
O10 Mn1 2.247(3)
O10 Dy 2.339(4)
O12 Mn2 2.285(4)
O12 Dy 2.430(4)
O13 Cl3 1.411(6)
O14 Cl3 1.414(7)
O15 Cl3 1.426(8)
O16 Cl3 1.309(8)
Mn1 Dy 3.4039(8)
Mn2 Dy 3.4082(8)

loop_
_geom_torsion_atom_site_label_1
_geom_torsion_atom_site_label_2
_geom_torsion_atom_site_label_3
_geom_torsion_atom_site_label_4
_geom_torsion
O2 C1 C2 C3 -10.4(8)
O1 C1 C2 C3 167.0(5)
O2 C1 C2 C7 166.8(5)
O1 C1 C2 C7 -15.8(8)
C7 C2 C3 C4 5.0(8)
C1 C2 C3 C4 -177.7(5)
C2 C3 C4 C5 -2.4(9)
C3 C4 C5 C6 -3.8(9)
C4 C5 C6 C7 7.4(8)
C4 C5 C6 C8 -173.4(5)
C3 C2 C7 O3 178.0(5)
C1 C2 C7 O3 0.8(8)
C3 C2 C7 C6 -1.3(7)
C1 C2 C7 C6 -178.5(5)
C5 C6 C7 O3 176.0(5)
C8 C6 C7 O3 -3.1(8)
C5 C6 C7 C2 -4.7(7)
C8 C6 C7 C2 176.2(5)
C5 C6 C8 N1 164.7(5)
C7 C6 C8 N1 -16.1(9)
N1 C9 C10 N2 55.3(7)
N2 C11 C12 N3 60.3(7)
N3 C13 C14 C15 178.4(7)
N3 C13 C14 C19 -0.8(11)
C19 C14 C15 C16 1.5(13)
C13 C14 C15 C16 -177.7(9)
C14 C15 C16 C17 -1.8(16)
C15 C16 C17 C18 -0.6(15)
C16 C17 C18 C19 3.2(12)
C16 C17 C18 C20 -179.4(8)
C17 C18 C19 O6 175.8(6)
C20 C18 C19 O6 -1.4(9)
C17 C18 C19 C14 -3.3(9)
C20 C18 C19 C14 179.5(6)
C15 C14 C19 O6 -178.0(6)
C13 C14 C19 O6 1.1(9)
C15 C14 C19 C18 1.0(9)
C13 C14 C19 C18 -179.8(6)
C17 C18 C20 O5 -7.9(9)
C19 C18 C20 O5 169.4(6)
C17 C18 C20 O4 171.2(6)
C19 C18 C20 O4 -11.5(9)
N2 C21 C22 N4 58.3(7)
O8 C23 C24 C25 -13.9(8)
O7 C23 C24 C25 166.4(5)
O8 C23 C24 C29 165.3(5)
O7 C23 C24 C29 -14.5(8)
C29 C24 C25 C26 2.5(8)
C23 C24 C25 C26 -178.3(5)
C24 C25 C26 C27 -2.1(8)
C25 C26 C27 C28 -0.8(9)
C26 C27 C28 C29 3.2(8)
C26 C27 C28 C30 -175.9(5)
C27 C28 C29 O9 176.9(5)
C30 C28 C29 O9 -4.1(8)
C27 C28 C29 C24 -2.7(7)
C30 C28 C29 C24 176.3(5)
C25 C24 C29 O9 -179.6(5)
C23 C24 C29 O9 1.2(8)
C25 C24 C29 C28 0.0(7)
C23 C24 C29 C28 -179.2(5)
C27 C28 C30 N5 163.8(5)
C29 C28 C30 N5 -15.3(8)
N5 C31 C32 N6 55.6(7)
N6 C33 C34 N7 59.5(7)
N7 C35 C36 C37 -177.3(6)
N7 C35 C36 C41 2.6(10)
C41 C36 C37 C38 3.5(9)
C35 C36 C37 C38 -176.5(6)
C36 C37 C38 C39 -0.1(10)
C37 C38 C39 C40 -2.8(10)
C38 C39 C40 C41 2.2(10)
C38 C39 C40 C42 -178.3(6)
C37 C36 C41 O12 177.9(5)
C35 C36 C41 O12 -2.0(9)
C37 C36 C41 C40 -4.0(8)
C35 C36 C41 C40 176.1(5)
C39 C40 C41 O12 179.3(5)
C42 C40 C41 O12 -0.2(8)
C39 C40 C41 C36 1.3(8)
C42 C40 C41 C36 -178.2(5)
C39 C40 C42 O11 -23.5(8)
C41 C40 C42 O11 156.0(5)
C39 C40 C42 O10 152.8(5)
C41 C40 C42 O10 -27.7(7)
N6 C43 C44 N8 58.2(7)
C6 C8 N1 C9 -173.1(5)
C6 C8 N1 Mn1 -10.0(8)
C10 C9 N1 C8 104.0(6)
C10 C9 N1 Mn1 -61.5(5)
C9 C10 N2 C21 89.8(6)
C9 C10 N2 C11 -142.7(5)
C22 C21 N2 C10 -163.0(5)
C22 C21 N2 C11 69.4(7)
C12 C11 N2 C10 86.3(6)
C12 C11 N2 C21 -145.5(6)
C14 C13 N3 C12 -176.3(6)
C14 C13 N3 Mn1 -11.5(10)
C11 C12 N3 C13 108.2(6)
C11 C12 N3 Mn1 -58.9(6)
C21 C22 N4 Mn1 -41.1(7)
C28 C30 N5 C31 -175.5(5)
C28 C30 N5 Mn2 -6.8(8)
C32 C31 N5 C30 106.8(6)
C32 C31 N5 Mn2 -63.8(5)
C31 C32 N6 C43 93.0(6)
C31 C32 N6 C33 -138.8(5)
C44 C43 N6 C32 -156.7(6)
C44 C43 N6 C33 75.8(7)
C34 C33 N6 C32 83.9(6)
C34 C33 N6 C43 -147.3(6)
C36 C35 N7 C34 -177.3(6)
C36 C35 N7 Mn2 -3.5(10)
C33 C34 N7 C35 115.8(6)
C33 C34 N7 Mn2 -59.0(6)
C43 C44 N8 Mn2 -48.2(7)
C48 C47 N9 C49 59.7(10)
C48 C47 N9 C45 -66.8(9)
C50 C49 N9 C47 57.9(10)
C50 C49 N9 C45 -172.8(8)
C46 C45 N9 C47 -61.1(9)
C46 C45 N9 C49 167.1(8)
C54 C53 N10 C51 -57.4(8)
C54 C53 N10 C55 175.9(7)
C52 C51 N10 C53 -59.7(8)
C52 C51 N10 C55 67.9(8)
C56 C55 N10 C53 -61.4(8)
C56 C55 N10 C51 169.1(6)
O2 C1 O1 Dy -179.2(4)
C2 C1 O1 Dy 3.6(9)
C2 C7 O3 Mn1 -130.8(4)
C6 C7 O3 Mn1 48.4(6)
C2 C7 O3 Dy 28.3(7)
C6 C7 O3 Dy -152.5(4)
O5 C20 O4 Mn2 -9.9(8)
C18 C20 O4 Mn2 171.0(4)
O5 C20 O4 Dy 164.5(4)
C18 C20 O4 Dy -14.6(9)
C18 C19 O6 Mn1 -167.9(4)
C14 C19 O6 Mn1 11.1(8)
C18 C19 O6 Dy 38.0(7)
C14 C19 O6 Dy -143.0(4)
O8 C23 O7 Dy 177.9(4)
C24 C23 O7 Dy -2.3(9)
C28 C29 O9 Mn2 45.3(6)
C24 C29 O9 Mn2 -135.2(4)
C28 C29 O9 Dy -149.3(4)
C24 C29 O9 Dy 30.3(8)
O11 C42 O10 Mn1 -1.3(7)
C40 C42 O10 Mn1 -177.4(3)
O11 C42 O10 Dy 176.8(4)
C40 C42 O10 Dy 0.6(8)
C36 C41 O12 Mn2 2.6(8)
C40 C41 O12 Mn2 -175.4(4)
C36 C41 O12 Dy -131.3(4)
C40 C41 O12 Dy 50.7(6)
C13 N3 Mn1 O3 84.4(5)
C12 N3 Mn1 O3 -110.3(4)
C13 N3 Mn1 O10 14.0(8)
C12 N3 Mn1 O10 179.2(4)
C13 N3 Mn1 N1 162.0(5)
C12 N3 Mn1 N1 -32.8(4)
C13 N3 Mn1 N4 -69.0(5)
C12 N3 Mn1 N4 96.2(4)
C13 N3 Mn1 O6 14.8(5)
C12 N3 Mn1 O6 -180.0(4)
C13 N3 Mn1 Dy 41.4(5)
C12 N3 Mn1 Dy -153.4(3)
C7 O3 Mn1 N3 49.3(4)
Dy O3 Mn1 N3 -115.98(17)
C7 O3 Mn1 O10 -155.0(4)
Dy O3 Mn1 O10 39.76(12)
C7 O3 Mn1 N1 -53.2(4)
Dy O3 Mn1 N1 141.57(17)
C7 O3 Mn1 N4 173.4(4)
Dy O3 Mn1 N4 8.1(4)
C7 O3 Mn1 O6 124.9(4)
Dy O3 Mn1 O6 -40.37(13)
C7 O3 Mn1 Dy 165.2(5)
C42 O10 Mn1 N3 -144.1(5)
Dy O10 Mn1 N3 37.2(4)
C42 O10 Mn1 O3 139.1(4)
Dy O10 Mn1 O3 -39.63(13)
C42 O10 Mn1 N1 67.0(4)
Dy O10 Mn1 N1 -111.72(16)
C42 O10 Mn1 N4 -57.5(4)
Dy O10 Mn1 N4 123.8(2)
C42 O10 Mn1 O6 -144.9(4)
Dy O10 Mn1 O6 36.41(13)
C42 O10 Mn1 Dy 178.7(5)
C8 N1 Mn1 N3 -66.1(5)
C9 N1 Mn1 N3 97.4(4)
C8 N1 Mn1 O3 32.2(5)
C9 N1 Mn1 O3 -164.2(4)
C8 N1 Mn1 O10 101.1(5)
C9 N1 Mn1 O10 -95.3(4)
C8 N1 Mn1 N4 -176.1(4)
C9 N1 Mn1 N4 -12.6(5)
C8 N1 Mn1 O6 28.8(6)
C9 N1 Mn1 O6 -167.7(3)
C8 N1 Mn1 Dy 58.9(5)
C9 N1 Mn1 Dy -137.6(3)
C22 N4 Mn1 N3 -54.9(5)
C22 N4 Mn1 O3 179.9(4)
C22 N4 Mn1 O10 149.7(5)
C22 N4 Mn1 N1 58.8(6)
C22 N4 Mn1 O6 -134.3(5)
C22 N4 Mn1 Dy -174.4(5)
C19 O6 Mn1 N3 -15.7(5)
Dy O6 Mn1 N3 144.82(17)
C19 O6 Mn1 O3 -121.3(5)
Dy O6 Mn1 O3 39.20(12)
C19 O6 Mn1 O10 164.0(5)
Dy O6 Mn1 O10 -35.51(13)
C19 O6 Mn1 N1 -117.8(5)
Dy O6 Mn1 N1 42.7(3)
C19 O6 Mn1 N4 82.4(5)
Dy O6 Mn1 N4 -117.05(17)
C19 O6 Mn1 Dy -160.5(5)
C35 N7 Mn2 N5 150.9(5)
C34 N7 Mn2 N5 -35.2(4)
C35 N7 Mn2 O9 74.0(5)
C34 N7 Mn2 O9 -112.1(4)
C35 N7 Mn2 N8 -81.3(5)
C34 N7 Mn2 N8 92.6(4)
C35 N7 Mn2 O4 12.0(8)
C34 N7 Mn2 O4 -174.1(4)
C35 N7 Mn2 O12 2.7(5)
C34 N7 Mn2 O12 176.6(4)
C35 N7 Mn2 Dy 32.9(6)
C34 N7 Mn2 Dy -153.2(4)
C30 N5 Mn2 N7 -68.4(5)
C31 N5 Mn2 N7 100.9(4)
C30 N5 Mn2 O9 27.3(5)
C31 N5 Mn2 O9 -163.5(4)
C30 N5 Mn2 N8 179.4(5)
C31 N5 Mn2 N8 -11.3(4)
C30 N5 Mn2 O4 95.6(5)
C31 N5 Mn2 O4 -95.1(4)
C30 N5 Mn2 O12 20.9(7)
C31 N5 Mn2 O12 -169.9(3)
C30 N5 Mn2 Dy 53.5(5)
C31 N5 Mn2 Dy -137.2(3)
C29 O9 Mn2 N7 50.7(4)
Dy O9 Mn2 N7 -118.90(16)
C29 O9 Mn2 N5 -48.2(4)
Dy O9 Mn2 N5 142.24(17)
C29 O9 Mn2 N8 179.7(4)
Dy O9 Mn2 N8 10.1(4)
C29 O9 Mn2 O4 -152.1(4)
Dy O9 Mn2 O4 38.36(12)
C29 O9 Mn2 O12 128.4(4)
Dy O9 Mn2 O12 -41.22(12)
C29 O9 Mn2 Dy 169.6(5)
C44 N8 Mn2 N7 -44.8(5)
C44 N8 Mn2 N5 66.6(5)
C44 N8 Mn2 O9 -172.9(4)
C44 N8 Mn2 O4 160.0(5)
C44 N8 Mn2 O12 -124.4(5)
C44 N8 Mn2 Dy -165.8(4)
C20 O4 Mn2 N7 -155.0(5)
Dy O4 Mn2 N7 28.6(4)
C20 O4 Mn2 N5 65.7(4)
Dy O4 Mn2 N5 -110.65(16)
C20 O4 Mn2 O9 137.7(4)
Dy O4 Mn2 O9 -38.71(13)
C20 O4 Mn2 N8 -56.9(4)
Dy O4 Mn2 N8 126.68(18)
C20 O4 Mn2 O12 -145.5(4)
Dy O4 Mn2 O12 38.15(13)
C20 O4 Mn2 Dy 176.4(5)
C41 O12 Mn2 N7 -2.4(5)
Dy O12 Mn2 N7 140.25(16)
C41 O12 Mn2 N5 -97.3(5)
Dy O12 Mn2 N5 45.4(3)
C41 O12 Mn2 O9 -103.7(5)
Dy O12 Mn2 O9 38.92(12)
C41 O12 Mn2 N8 100.5(5)
Dy O12 Mn2 N8 -116.81(17)
C41 O12 Mn2 O4 -178.4(5)
Dy O12 Mn2 O4 -35.77(12)
C41 O12 Mn2 Dy -142.7(5)
C23 O7 Dy O4 25.9(7)
C23 O7 Dy O1 -64.5(6)
C23 O7 Dy O9 17.9(6)
C23 O7 Dy O3 -136.9(6)
C23 O7 Dy O10 155.7(6)
C23 O7 Dy O6 -147.9(5)
C23 O7 Dy O12 85.9(6)
C23 O7 Dy Mn1 -166.4(6)
C23 O7 Dy Mn2 45.4(6)
C20 O4 Dy O7 -145.7(5)
Mn2 O4 Dy O7 29.6(3)
C20 O4 Dy O1 -56.7(6)
Mn2 O4 Dy O1 118.60(15)
C20 O4 Dy O9 -137.6(6)
Mn2 O4 Dy O9 37.73(13)
C20 O4 Dy O3 9.2(7)
Mn2 O4 Dy O3 -175.54(13)
C20 O4 Dy O10 90.8(6)
Mn2 O4 Dy O10 -93.94(15)
C20 O4 Dy O6 30.9(6)
Mn2 O4 Dy O6 -153.77(17)
C20 O4 Dy O12 148.4(6)
Mn2 O4 Dy O12 -36.29(13)
C20 O4 Dy Mn1 46.6(6)
Mn2 O4 Dy Mn1 -138.05(9)
C20 O4 Dy Mn2 -175.3(7)
C1 O1 Dy O7 -68.7(6)
C1 O1 Dy O4 150.9(6)
C1 O1 Dy O9 -140.5(6)
C1 O1 Dy O3 12.0(6)
C1 O1 Dy O10 21.1(7)
C1 O1 Dy O6 80.5(6)
C1 O1 Dy O12 -154.8(5)
C1 O1 Dy Mn1 40.2(6)
C1 O1 Dy Mn2 -171.1(6)
C29 O9 Dy O7 -32.0(4)
Mn2 O9 Dy O7 136.52(17)
C29 O9 Dy O4 153.4(5)
Mn2 O9 Dy O4 -38.04(12)
C29 O9 Dy O1 58.3(5)
Mn2 O9 Dy O1 -133.12(15)
C29 O9 Dy O3 11.8(6)
Mn2 O9 Dy O3 -179.66(15)
C29 O9 Dy O10 -104.8(5)
Mn2 O9 Dy O10 63.7(2)
C29 O9 Dy O6 137.1(4)
Mn2 O9 Dy O6 -54.4(2)
C29 O9 Dy O12 -129.1(5)
Mn2 O9 Dy O12 39.40(12)
C29 O9 Dy Mn2 -168.5(5)
C7 O3 Dy O7 62.3(4)
Mn1 O3 Dy O7 -134.42(15)
C7 O3 Dy O4 -101.7(5)
Mn1 O3 Dy O4 61.5(2)
C7 O3 Dy O1 -28.5(4)
Mn1 O3 Dy O1 134.75(16)
C7 O3 Dy O9 20.5(5)
Mn1 O3 Dy O9 -176.22(15)
C7 O3 Dy O10 157.8(5)
Mn1 O3 Dy O10 -38.92(12)
C7 O3 Dy O6 -123.7(5)
Mn1 O3 Dy O6 39.53(13)
C7 O3 Dy O12 142.0(4)
Mn1 O3 Dy O12 -54.7(2)
C7 O3 Dy Mn1 -163.3(5)
C42 O10 Dy O7 -60.8(5)
Mn1 O10 Dy O7 117.65(15)
C42 O10 Dy O4 87.2(5)
Mn1 O10 Dy O4 -94.43(14)
C42 O10 Dy O1 -149.2(5)
Mn1 O10 Dy O1 29.2(3)
C42 O10 Dy O9 4.4(6)
Mn1 O10 Dy O9 -177.21(12)
C42 O10 Dy O3 -139.9(5)
Mn1 O10 Dy O3 38.54(13)
C42 O10 Dy O6 146.1(5)
Mn1 O10 Dy O6 -35.54(13)
C42 O10 Dy O12 28.6(5)
Mn1 O10 Dy O12 -153.02(17)
C42 O10 Dy Mn1 -178.4(6)
C42 O10 Dy Mn2 42.9(5)
Mn1 O10 Dy Mn2 -138.69(9)
C19 O6 Dy O7 134.9(4)
Mn1 O6 Dy O7 -26.4(3)
C19 O6 Dy O4 -40.9(4)
Mn1 O6 Dy O4 157.74(17)
C19 O6 Dy O1 51.7(5)
Mn1 O6 Dy O1 -109.68(14)
C19 O6 Dy O9 -24.7(5)
Mn1 O6 Dy O9 173.89(14)
C19 O6 Dy O3 123.3(5)
Mn1 O6 Dy O3 -38.07(12)
C19 O6 Dy O10 -164.0(5)
Mn1 O6 Dy O10 34.59(13)
C19 O6 Dy O12 -103.0(5)
Mn1 O6 Dy O12 95.62(14)
C19 O6 Dy Mn1 161.4(5)
C19 O6 Dy Mn2 -58.7(5)
Mn1 O6 Dy Mn2 139.90(9)
C41 O12 Dy O7 39.9(4)
Mn2 O12 Dy O7 -108.78(14)
C41 O12 Dy O4 -175.6(4)
Mn2 O12 Dy O4 35.65(13)
C41 O12 Dy O1 125.4(4)
Mn2 O12 Dy O1 -23.3(3)
C41 O12 Dy O9 110.3(4)
Mn2 O12 Dy O9 -38.36(12)
C41 O12 Dy O3 -36.1(5)
Mn2 O12 Dy O3 175.21(13)
C41 O12 Dy O10 -51.7(4)
Mn2 O12 Dy O10 159.61(16)
C41 O12 Dy O6 -114.2(4)
Mn2 O12 Dy O6 97.11(14)
C41 O12 Dy Mn1 -69.8(4)
Mn2 O12 Dy Mn1 141.47(8)
C41 O12 Dy Mn2 148.7(5)
N3 Mn1 Dy O7 126.76(18)
O3 Mn1 Dy O7 48.12(18)
O10 Mn1 Dy O7 -69.39(18)
N1 Mn1 Dy O7 8.61(17)
N4 Mn1 Dy O7 -127.4(2)
O6 Mn1 Dy O7 165.96(18)
N3 Mn1 Dy O4 -61.50(18)
O3 Mn1 Dy O4 -140.15(17)
O10 Mn1 Dy O4 102.34(17)
N1 Mn1 Dy O4 -179.66(16)
N4 Mn1 Dy O4 44.34(19)
O6 Mn1 Dy O4 -22.31(17)
N3 Mn1 Dy O1 34.92(18)
O3 Mn1 Dy O1 -43.73(17)
O10 Mn1 Dy O1 -161.24(17)
N1 Mn1 Dy O1 -83.23(16)
N4 Mn1 Dy O1 140.77(19)
O6 Mn1 Dy O1 74.11(17)
N3 Mn1 Dy O3 78.6(2)
O10 Mn1 Dy O3 -117.51(19)
N1 Mn1 Dy O3 -39.51(19)
N4 Mn1 Dy O3 -175.5(2)
O6 Mn1 Dy O3 117.84(19)
N3 Mn1 Dy O10 -163.8(2)
O3 Mn1 Dy O10 117.51(19)
N1 Mn1 Dy O10 78.00(19)
N4 Mn1 Dy O10 -58.0(2)
O6 Mn1 Dy O10 -124.6(2)
N3 Mn1 Dy O6 -39.2(2)
O3 Mn1 Dy O6 -117.84(19)
O10 Mn1 Dy O6 124.6(2)
N1 Mn1 Dy O6 -157.35(19)
N4 Mn1 Dy O6 66.7(2)
N3 Mn1 Dy O12 -137.43(17)
O3 Mn1 Dy O12 143.93(16)
O10 Mn1 Dy O12 26.42(17)
N1 Mn1 Dy O12 104.42(16)
N4 Mn1 Dy O12 -31.58(19)
O6 Mn1 Dy O12 -98.23(16)
N3 Mn1 Dy Mn2 -100.70(15)
O3 Mn1 Dy Mn2 -179.34(14)
O10 Mn1 Dy Mn2 63.15(14)
N1 Mn1 Dy Mn2 141.15(13)
N4 Mn1 Dy Mn2 5.15(17)
O6 Mn1 Dy Mn2 -61.50(14)
N7 Mn2 Dy O7 31.50(18)
N5 Mn2 Dy O7 -81.12(16)
O9 Mn2 Dy O7 -41.97(17)
N8 Mn2 Dy O7 143.52(18)
O4 Mn2 Dy O7 -161.20(18)
O12 Mn2 Dy O7 75.75(17)
N7 Mn2 Dy O4 -167.3(2)
N5 Mn2 Dy O4 80.08(19)
O9 Mn2 Dy O4 119.2(2)
N8 Mn2 Dy O4 -55.3(2)
O12 Mn2 Dy O4 -123.1(2)
N7 Mn2 Dy O1 123.75(18)
N5 Mn2 Dy O1 11.13(16)
O9 Mn2 Dy O1 50.27(17)
N8 Mn2 Dy O1 -124.23(18)
O4 Mn2 Dy O1 -68.95(18)
O12 Mn2 Dy O1 168.00(17)
N7 Mn2 Dy O9 73.5(2)
N5 Mn2 Dy O9 -39.15(18)
N8 Mn2 Dy O9 -174.5(2)
O4 Mn2 Dy O9 -119.2(2)
O12 Mn2 Dy O9 117.72(19)
N7 Mn2 Dy O10 -64.55(17)
N5 Mn2 Dy O10 -177.17(15)
O9 Mn2 Dy O10 -138.02(16)
N8 Mn2 Dy O10 47.48(18)
O4 Mn2 Dy O10 102.76(17)
O12 Mn2 Dy O10 -20.30(16)
N7 Mn2 Dy O6 -141.35(17)
N5 Mn2 Dy O6 106.03(16)
O9 Mn2 Dy O6 145.18(16)
N8 Mn2 Dy O6 -29.32(18)
O4 Mn2 Dy O6 25.96(18)
O12 Mn2 Dy O6 -97.10(16)
N7 Mn2 Dy O12 -44.2(2)
N5 Mn2 Dy O12 -156.87(18)
O9 Mn2 Dy O12 -117.72(19)
N8 Mn2 Dy O12 67.8(2)
O4 Mn2 Dy O12 123.1(2)
N7 Mn2 Dy Mn1 -102.97(15)
N5 Mn2 Dy Mn1 144.41(12)
O9 Mn2 Dy Mn1 -176.45(13)
N8 Mn2 Dy Mn1 9.05(15)
O4 Mn2 Dy Mn1 64.33(15)
O12 Mn2 Dy Mn1 -58.73(14)
